data_4033378
loop_
_publ_author_name
'Potopnyk, Mykhaylo A.'
'Lytvyn, Roman'
'Danyliv, Yan'
'Ceborska, Magdalena'
'Bezvikonnyi, Oleksandr'
'Volyniuk, Dmytro'
'Gra\<zulevi\<cius, Juozas Vidas'

_publ_section_title
;
 N,O \p-Conjugated 4-Substituted 1,3-Thiazole BF<sub>2</sub> Complexes:
 Synthesis and Photophysical Properties.
;
_journal_issue 3
_journal_name_full 'The Journal of organic chemistry'
_journal_page_first 1095
_journal_page_last 1105
_journal_paper_doi 10.1021/acs.joc.7b02239
_journal_volume 83
_journal_year 2018
_chemical_formula_sum 'C18 H16 B F2 N3 O S'
_chemical_formula_weight 371.21
_space_group_IT_number 2
_space_group_name_Hall '-P 1'
_space_group_name_H-M_alt 'P -1'
_symmetry_cell_setting triclinic
_symmetry_space_group_name_Hall '-P 1'
_symmetry_space_group_name_H-M 'P -1'
_atom_sites_solution_hydrogens geom
_atom_sites_solution_primary direct
_atom_sites_solution_secondary difmap
_audit_creation_method SHELXL-97
_cell_angle_alpha 81.180(4)
_cell_angle_beta 73.554(5)
_cell_angle_gamma 72.890(5)
_cell_formula_units_Z 2
_cell_length_a 8.3172(5)
_cell_length_b 8.4816(5)
_cell_length_c 13.2812(7)
_cell_measurement_reflns_used 3889
_cell_measurement_temperature 100(2)
_cell_measurement_theta_max 29.1275
_cell_measurement_theta_min 3.0829
_cell_volume 856.29(9)
_computing_structure_refinement 'SHELXL-97 (Sheldrick, 2008)'
_diffrn_ambient_temperature 100(2)
_diffrn_detector_area_resol_mean 16.2974
_diffrn_measured_fraction_theta_max 26.32
_diffrn_measurement_device_type 'SuperNova, Dual, Cu at zero, Eos'
_diffrn_radiation_monochromator mirror
_diffrn_radiation_source 'SuperNova (Mo) X-ray Source'
_diffrn_radiation_type MoK\a
_diffrn_radiation_wavelength 0.71073
_diffrn_reflns_av_R_equivalents 0.0175
_diffrn_reflns_av_sigmaI/netI 0.0293
_diffrn_reflns_limit_h_max 11
_diffrn_reflns_limit_h_min -11
_diffrn_reflns_limit_k_max 10
_diffrn_reflns_limit_k_min -11
_diffrn_reflns_limit_l_max 17
_diffrn_reflns_limit_l_min -13
_diffrn_reflns_number 7275
_diffrn_reflns_theta_full 26.32
_diffrn_reflns_theta_max 26.32
_diffrn_reflns_theta_min 3.09
_exptl_absorpt_coefficient_mu 0.222
_exptl_absorpt_correction_T_max 1.00000
_exptl_absorpt_correction_T_min 0.96703
_exptl_absorpt_correction_type multi-scan
_exptl_absorpt_process_details
;
 
CrysAlisPro, Agilent Technologies,
Version 1.171.35.21b (release 03-02-2012 CrysAlis171 .NET)
(compiled Feb  3 2012,10:37:01)
Empirical absorption correction using spherical harmonics,
 implemented in SCALE3 ABSPACK scaling algorithm.
;
_exptl_crystal_colour yellow
_exptl_crystal_density_diffrn 1.440
_exptl_crystal_density_method 'not measured'
_exptl_crystal_description plate
_exptl_crystal_F_000 384
_exptl_crystal_size_max 0.22
_exptl_crystal_size_mid 0.11
_exptl_crystal_size_min 0.02
_refine_diff_density_max 0.543
_refine_diff_density_min -0.227
_refine_diff_density_rms 0.051
_refine_ls_extinction_method none
_refine_ls_goodness_of_fit_ref 1.043
_refine_ls_hydrogen_treatment constr
_refine_ls_matrix_type full
_refine_ls_number_parameters 237
_refine_ls_number_reflns 3491
_refine_ls_number_restraints 0
_refine_ls_restrained_S_all 1.043
_refine_ls_R_factor_all 0.0426
_refine_ls_R_factor_gt 0.0359
_refine_ls_shift/su_max 0.001
_refine_ls_shift/su_mean 0.000
_refine_ls_structure_factor_coef Fsqd
_refine_ls_weighting_details 'calc w=1/[\s^2^(Fo^2^)+(0.0432P)^2^+0.3834P] where P=(Fo^2^+2Fc^2^)/3'
_refine_ls_weighting_scheme calc
_refine_ls_wR_factor_gt 0.0895
_refine_ls_wR_factor_ref 0.0939
_reflns_number_gt 3447
_reflns_number_total 3491
_reflns_threshold_expression >2\s(I)
_cod_data_source_file jo7b02239_si_004.cif
_cod_data_source_block mpc_194
_cod_depositor_comments 'Adding full bibliography for 4033375--4033378.cif.'
_cod_original_sg_symbol_H-M P-1
_cod_database_code 4033378
_reflns_odcompleteness_iscentric 1

loop_
_symmetry_equiv_pos_as_xyz
'x, y, z'
'-x, -y, -z'

loop_
_atom_site_label
_atom_site_type_symbol
_atom_site_fract_x
_atom_site_fract_y
_atom_site_fract_z
_atom_site_U_iso_or_equiv
_atom_site_adp_type
_atom_site_occupancy
_atom_site_symmetry_multiplicity
_atom_site_calc_flag
_atom_site_refinement_flags
C1 C 0.95593(17) -0.12459(17) 0.37413(11) 0.0140(3) Uani 1 1 d .
C2 C 0.98839(18) -0.25700(17) 0.44913(11) 0.0167(3) Uani 1 1 d .
H2 H 0.9017 -0.2684 0.5097 0.020 Uiso 1 1 calc R
C3 C 1.15045(19) -0.37173(17) 0.43313(12) 0.0199(3) Uani 1 1 d .
H3 H 1.1714 -0.4605 0.4826 0.024 Uiso 1 1 calc R
C4 C 1.28123(19) -0.35388(18) 0.34317(12) 0.0202(3) Uani 1 1 d .
H4 H 1.3896 -0.4304 0.3327 0.024 Uiso 1 1 calc R
C5 C 1.24951(19) -0.22156(19) 0.26910(12) 0.0203(3) Uani 1 1 d .
H5 H 1.3373 -0.2092 0.2093 0.024 Uiso 1 1 calc R
C6 C 1.08750(18) -0.10756(18) 0.28375(11) 0.0174(3) Uani 1 1 d .
H6 H 1.0666 -0.0200 0.2335 0.021 Uiso 1 1 calc R
C7 C 0.78719(17) 0.00257(16) 0.39739(11) 0.0135(3) Uani 1 1 d .
C8 C 0.72425(17) 0.08557(17) 0.48555(11) 0.0156(3) Uani 1 1 d .
H8 H 0.7814 0.0692 0.5387 0.019 Uiso 1 1 calc R
C9 C 0.52901(17) 0.16527(17) 0.36846(11) 0.0135(3) Uani 1 1 d .
C10 C 0.40097(17) 0.17177(16) 0.23731(11) 0.0143(3) Uani 1 1 d .
C11 C 0.25678(17) 0.23256(17) 0.18837(11) 0.0152(3) Uani 1 1 d .
C12 C 0.26221(18) 0.17476(18) 0.09371(11) 0.0170(3) Uani 1 1 d .
H12 H 0.3638 0.1023 0.0590 0.020 Uiso 1 1 calc R
C13 C 0.12083(19) 0.22267(18) 0.05078(11) 0.0180(3) Uani 1 1 d .
H13 H 0.1282 0.1818 -0.0119 0.022 Uiso 1 1 calc R
C14 C -0.03608(18) 0.33399(18) 0.10156(12) 0.0174(3) Uani 1 1 d .
C15 C -0.04038(19) 0.39411(18) 0.19642(12) 0.0197(3) Uani 1 1 d .
H15 H -0.1410 0.4676 0.2312 0.024 Uiso 1 1 calc R
C16 C 0.10287(19) 0.34492(18) 0.23784(12) 0.0178(3) Uani 1 1 d .
H16 H 0.0975 0.3870 0.2998 0.021 Uiso 1 1 calc R
C17 C -0.1776(2) 0.3080(2) -0.03232(13) 0.0280(4) Uani 1 1 d .
H17A H -0.0779 0.3181 -0.0884 0.042 Uiso 1 1 calc R
H17B H -0.2816 0.3644 -0.0545 0.042 Uiso 1 1 calc R
H17C H -0.1741 0.1931 -0.0147 0.042 Uiso 1 1 calc R
C18 C -0.3403(2) 0.4860(2) 0.11553(13) 0.0260(3) Uani 1 1 d .
H18A H -0.3903 0.4249 0.1776 0.039 Uiso 1 1 calc R
H18B H -0.4187 0.5207 0.0706 0.039 Uiso 1 1 calc R
H18C H -0.3201 0.5813 0.1353 0.039 Uiso 1 1 calc R
B1 B 0.6915(2) -0.0292(2) 0.22670(13) 0.0160(3) Uani 1 1 d .
N1 N 0.67530(14) 0.04978(14) 0.32994(9) 0.0126(2) Uani 1 1 d .
N2 N 0.39250(15) 0.23018(14) 0.32598(9) 0.0149(2) Uani 1 1 d .
N3 N -0.17649(17) 0.38137(17) 0.05974(11) 0.0231(3) Uani 1 1 d .
O1 O 0.53417(13) 0.05666(13) 0.18945(8) 0.0203(2) Uani 1 1 d .
F1 F 0.69839(13) -0.19472(11) 0.24915(8) 0.0284(2) Uani 1 1 d .
F2 F 0.83385(11) -0.00562(13) 0.14993(7) 0.0267(2) Uani 1 1 d .
S1 S 0.52511(4) 0.22560(4) 0.48752(3) 0.01593(10) Uani 1 1 d .

loop_
_atom_site_aniso_label
_atom_site_aniso_U_11
_atom_site_aniso_U_22
_atom_site_aniso_U_33
_atom_site_aniso_U_23
_atom_site_aniso_U_13
_atom_site_aniso_U_12
C1 0.0128(6) 0.0148(6) 0.0175(7) -0.0047(5) -0.0060(5) -0.0042(5)
C2 0.0168(7) 0.0167(7) 0.0186(7) -0.0011(5) -0.0049(5) -0.0074(5)
C3 0.0211(7) 0.0126(7) 0.0278(8) -0.0009(6) -0.0095(6) -0.0042(5)
C4 0.0163(7) 0.0174(7) 0.0286(8) -0.0102(6) -0.0079(6) -0.0007(5)
C5 0.0164(7) 0.0272(8) 0.0178(7) -0.0080(6) -0.0017(6) -0.0057(6)
C6 0.0172(7) 0.0211(7) 0.0155(7) -0.0015(5) -0.0055(5) -0.0062(6)
C7 0.0134(6) 0.0139(6) 0.0150(7) 0.0000(5) -0.0051(5) -0.0055(5)
C8 0.0147(6) 0.0166(7) 0.0169(7) -0.0018(5) -0.0060(5) -0.0039(5)
C9 0.0139(6) 0.0139(6) 0.0135(6) -0.0021(5) -0.0029(5) -0.0048(5)
C10 0.0136(6) 0.0135(6) 0.0154(7) -0.0009(5) -0.0031(5) -0.0039(5)
C11 0.0145(6) 0.0155(6) 0.0164(7) -0.0009(5) -0.0056(5) -0.0039(5)
C12 0.0146(6) 0.0188(7) 0.0164(7) -0.0029(5) -0.0039(5) -0.0017(5)
C13 0.0191(7) 0.0216(7) 0.0137(7) -0.0033(5) -0.0055(5) -0.0037(6)
C14 0.0171(7) 0.0176(7) 0.0187(7) -0.0005(5) -0.0079(6) -0.0035(5)
C15 0.0168(7) 0.0205(7) 0.0202(7) -0.0060(6) -0.0060(6) 0.0011(5)
C16 0.0192(7) 0.0183(7) 0.0175(7) -0.0048(5) -0.0073(6) -0.0033(5)
C17 0.0271(8) 0.0337(9) 0.0263(8) -0.0075(7) -0.0177(7) 0.0003(7)
C18 0.0161(7) 0.0327(9) 0.0294(9) -0.0085(7) -0.0081(6) -0.0014(6)
B1 0.0153(7) 0.0180(7) 0.0153(8) -0.0052(6) -0.0061(6) -0.0013(6)
N1 0.0121(5) 0.0138(5) 0.0129(5) -0.0016(4) -0.0040(4) -0.0036(4)
N2 0.0144(5) 0.0152(6) 0.0157(6) -0.0026(4) -0.0055(4) -0.0026(4)
N3 0.0185(6) 0.0279(7) 0.0229(7) -0.0089(5) -0.0109(5) 0.0026(5)
O1 0.0156(5) 0.0255(5) 0.0196(5) -0.0100(4) -0.0080(4) 0.0024(4)
F1 0.0431(6) 0.0168(4) 0.0305(5) -0.0064(4) -0.0189(5) -0.0042(4)
F2 0.0165(4) 0.0477(6) 0.0164(4) -0.0093(4) -0.0014(3) -0.0083(4)
S1 0.01548(17) 0.01725(18) 0.01569(18) -0.00613(13) -0.00558(13) -0.00123(13)

loop_
_atom_type_symbol
_atom_type_description
_atom_type_scat_dispersion_real
_atom_type_scat_dispersion_imag
_atom_type_scat_source
C C 0.0033 0.0016 'International Tables Vol C Tables 4.2.6.8 and 6.1.1.4'
H H 0.0000 0.0000 'International Tables Vol C Tables 4.2.6.8 and 6.1.1.4'
B B 0.0013 0.0007 'International Tables Vol C Tables 4.2.6.8 and 6.1.1.4'
N N 0.0061 0.0033 'International Tables Vol C Tables 4.2.6.8 and 6.1.1.4'
O O 0.0106 0.0060 'International Tables Vol C Tables 4.2.6.8 and 6.1.1.4'
F F 0.0171 0.0103 'International Tables Vol C Tables 4.2.6.8 and 6.1.1.4'
S S 0.1246 0.1234 'International Tables Vol C Tables 4.2.6.8 and 6.1.1.4'
I I -0.4742 1.8119 'International Tables Vol C Tables 4.2.6.8 and 6.1.1.4'

loop_
_geom_angle_atom_site_label_1
_geom_angle_atom_site_label_2
_geom_angle_atom_site_label_3
_geom_angle
C6 C1 C2 119.62(13)
C6 C1 C7 121.49(12)
C2 C1 C7 118.66(12)
C3 C2 C1 120.02(13)
C4 C3 C2 120.13(13)
C5 C4 C3 119.86(13)
C6 C5 C4 120.41(14)
C5 C6 C1 119.94(13)
C8 C7 N1 112.76(12)
C8 C7 C1 123.81(12)
N1 C7 C1 123.43(12)
C7 C8 S1 111.89(10)
N1 C9 N2 127.38(13)
N1 C9 S1 112.49(10)
N2 C9 S1 120.11(10)
O1 C10 N2 123.83(12)
O1 C10 C11 116.31(12)
N2 C10 C11 119.85(12)
C12 C11 C16 117.91(12)
C12 C11 C10 121.36(13)
C16 C11 C10 120.64(13)
C13 C12 C11 121.68(13)
C12 C13 C14 120.57(13)
N3 C14 C15 121.50(13)
N3 C14 C13 120.87(13)
C15 C14 C13 117.63(13)
C16 C15 C14 120.83(13)
C15 C16 C11 121.35(13)
F2 B1 F1 111.49(13)
F2 B1 O1 108.43(12)
F1 B1 O1 109.26(12)
F2 B1 N1 110.74(11)
F1 B1 N1 109.59(12)
O1 B1 N1 107.22(11)
C9 N1 C7 112.64(12)
C9 N1 B1 118.59(11)
C7 N1 B1 128.33(11)
C10 N2 C9 116.70(12)
C14 N3 C18 120.66(13)
C14 N3 C17 121.44(13)
C18 N3 C17 117.12(12)
C10 O1 B1 126.16(12)
C9 S1 C8 90.18(7)

loop_
_geom_bond_atom_site_label_1
_geom_bond_atom_site_label_2
_geom_bond_distance
C1 C6 1.3984(19)
C1 C2 1.3989(19)
C1 C7 1.4813(18)
C2 C3 1.3922(19)
C3 C4 1.393(2)
C4 C5 1.390(2)
C5 C6 1.390(2)
C7 C8 1.353(2)
C7 N1 1.4041(17)
C8 S1 1.7268(14)
C9 N1 1.3422(17)
C9 N2 1.3454(17)
C9 S1 1.7242(14)
C10 O1 1.3190(17)
C10 N2 1.3225(18)
C10 C11 1.4495(18)
C11 C12 1.402(2)
C11 C16 1.406(2)
C12 C13 1.3785(19)
C13 C14 1.422(2)
C14 N3 1.3625(18)
C14 C15 1.418(2)
C15 C16 1.3801(19)
C17 N3 1.458(2)
C18 N3 1.453(2)
B1 F2 1.3691(18)
B1 F1 1.3771(18)
B1 O1 1.4775(18)
B1 N1 1.5721(19)
